data_1515384
loop_
_publ_author_name
'Cash, Jessica J.'
'Davis, Matthew C.'
'Ford, Michael D.'
'Groshens, Thomas J.'
'Guenthner, Andrew J.'
'Harvey, Benjamin G.'
'Lamison, Kevin R.'
'Mabry, Joseph M.'
'Meylemans, Heather A.'
'Reams, Josiah T.'
'Sahagun, Christopher M.'

_publ_section_title
;
 High Tg thermosetting resins from resveratrol
;
_journal_issue 13
_journal_name_full 'Polymer Chemistry'
_journal_page_first 3859
_journal_paper_doi 10.1039/c3py00438d
_journal_volume 4
_journal_year 2013
_chemical_formula_moiety 'C17 H9 N3 O3'
_chemical_formula_sum 'C17 H9 N3 O3'
_chemical_formula_weight 303.27
_chemical_melting_point 438
_chemical_name_common 'resveratrol tricyanate'
_space_group_crystal_system monoclinic
_space_group_IT_number 14
_space_group_name_Hall '-P 2yn'
_space_group_name_H-M_alt 'P 1 21/n 1'
_symmetry_space_group_name_Hall '-P 2yn'
_symmetry_space_group_name_H-M 'P 1 21/n 1'
_atom_sites_solution_hydrogens geom
_atom_sites_solution_primary direct
_atom_sites_solution_secondary difmap
_cell_angle_alpha 90
_cell_angle_beta 95.0410(10)
_cell_angle_gamma 90
_cell_formula_units_Z 4
_cell_length_a 3.9559(3)
_cell_length_b 20.3303(14)
_cell_length_c 18.2471(13)
_cell_measurement_reflns_used 2074
_cell_measurement_temperature 296.(2)
_cell_measurement_theta_max 21.6994
_cell_measurement_theta_min 2.2409
_cell_volume 1461.84(18)
_computing_cell_refinement 'SAINT V8.18C (Bruker AXS Inc., 2011)'
_computing_data_reduction 'SAINT V8.18C (Bruker AXS Inc., 2011)'
_computing_structure_refinement 'SHELXL-97 (Sheldrick, 2008)'
_computing_structure_solution 'SHELXS-97 (Sheldrick, 2008)'
_diffrn_ambient_temperature 296.(2)
_diffrn_detector_area_resol_mean 8.3333
_diffrn_measured_fraction_theta_full 1.000
_diffrn_measured_fraction_theta_max 1.000
_diffrn_measurement_device_type 'Bruker SMART APEXII'
_diffrn_measurement_method CCD
_diffrn_radiation_monochromator graphite
_diffrn_radiation_type MoK\a
_diffrn_radiation_wavelength 0.71073
_diffrn_reflns_av_R_equivalents 0.0507
_diffrn_reflns_av_sigmaI/netI 0.0331
_diffrn_reflns_limit_h_max 4
_diffrn_reflns_limit_h_min -4
_diffrn_reflns_limit_k_max 24
_diffrn_reflns_limit_k_min -24
_diffrn_reflns_limit_l_max 21
_diffrn_reflns_limit_l_min -21
_diffrn_reflns_number 16001
_diffrn_reflns_theta_full 24.99
_diffrn_reflns_theta_max 24.99
_diffrn_reflns_theta_min 1.50
_exptl_absorpt_coefficient_mu 0.098
_exptl_absorpt_correction_T_max 0.99
_exptl_absorpt_correction_T_min 0.94
_exptl_absorpt_correction_type multi-scan
_exptl_absorpt_process_details 'SADABS V2008/1 (Bruker AXS Inc.)'
_exptl_crystal_colour 'clear colourless'
_exptl_crystal_density_diffrn 1.378
_exptl_crystal_density_method 'not measured'
_exptl_crystal_description Rod
_exptl_crystal_F_000 624
_exptl_crystal_size_max 0.280
_exptl_crystal_size_mid 0.080
_exptl_crystal_size_min 0.060
_refine_diff_density_max 0.357
_refine_diff_density_min -0.175
_refine_ls_extinction_method none
_refine_ls_goodness_of_fit_ref 1.013
_refine_ls_hydrogen_treatment constr
_refine_ls_matrix_type full
_refine_ls_number_parameters 208
_refine_ls_number_reflns 2586
_refine_ls_number_restraints 0
_refine_ls_restrained_S_all 1.013
_refine_ls_R_factor_all 0.0947
_refine_ls_R_factor_gt 0.0461
_refine_ls_shift/su_max 0.000
_refine_ls_shift/su_mean 0.000
_refine_ls_structure_factor_coef Fsqd
_refine_ls_weighting_details 'calc w=1/[\s^2^(Fo^2^)+(0.0366P)^2^+0.6691P] where P=(Fo^2^+2Fc^2^)/3'
_refine_ls_weighting_scheme calc
_refine_ls_wR_factor_gt 0.0966
_refine_ls_wR_factor_ref 0.1208
_reflns_number_gt 1496
_reflns_number_total 2586
_reflns_threshold_expression >2sigma(I)
_cod_data_source_file c3py00438d.cif
_cod_data_source_block I
_cod_database_code 1515384

loop_
_space_group_symop_operation_xyz
'x, y, z'
'-x+1/2, y+1/2, -z+1/2'
'-x, -y, -z'
'x-1/2, -y-1/2, z-1/2'

loop_
_atom_site_type_symbol
_atom_site_label
_atom_site_fract_x
_atom_site_fract_y
_atom_site_fract_z
_atom_site_U_iso_or_equiv
_atom_site_adp_type
_atom_site_calc_flag
_atom_site_refinement_flags
_atom_site_occupancy
O O3 0.1835(5) 0.41504(9) 0.20019(10) 0.0675(5) Uani d . 1
O O2 1.2359(6) 0.89763(10) 0.12367(10) 0.0778(6) Uani d . 1
O O1 0.9269(6) 0.84909(10) -0.12954(10) 0.0821(6) Uani d . 1
N N3 -0.1877(7) 0.35026(13) 0.11570(16) 0.0844(8) Uani d . 1
N N2 1.5274(8) 0.99781(15) 0.09631(15) 0.0954(9) Uani d . 1
N N1 0.6659(9) 0.77790(16) -0.22392(16) 0.1097(11) Uani d . 1
C C17 -0.0118(8) 0.38071(14) 0.15412(17) 0.0634(7) Uani d . 1
C C14 0.3046(6) 0.47601(12) 0.17481(14) 0.0508(6) Uani d . 1
C C15 0.2511(7) 0.49541(13) 0.10340(14) 0.0597(7) Uani d . 1
H H8 0.1366 0.4685 0.0682 0.072 Uiso calc R 1
C C16 0.3728(7) 0.55670(14) 0.08461(15) 0.0631(7) Uani d . 1
H H9 0.3369 0.5713 0.0363 0.076 Uiso calc R 1
C C11 0.5480(6) 0.59657(12) 0.13731(16) 0.0567(7) Uani d . 1
C C2 0.6848(7) 0.66221(14) 0.11995(16) 0.0679(8) Uani d . 1
H H2 0.7978 0.6855 0.1585 0.081 Uiso calc R 1
C C1 0.6609(7) 0.68951(14) 0.05659(16) 0.0660(8) Uani d . 1
H H1 0.5435 0.6665 0.0183 0.079 Uiso calc R 1
C C3 0.8042(6) 0.75502(12) 0.03826(15) 0.0562(7) Uani d . 1
C C8 0.9554(7) 0.79810(13) 0.09023(15) 0.0589(7) Uani d . 1
H H5 0.9689 0.7877 0.14 0.071 Uiso calc R 1
C C7 1.0851(6) 0.85647(13) 0.06675(14) 0.0553(7) Uani d . 1
C C10 1.3881(8) 0.95092(18) 0.10674(16) 0.0695(8) Uani d . 1
C C12 0.6008(7) 0.57331(14) 0.20777(15) 0.0618(7) Uani d . 1
H H6 0.7228 0.5988 0.2432 0.074 Uiso calc R 1
C C13 0.4791(7) 0.51366(13) 0.22729(15) 0.0615(7) Uani d . 1
H H7 0.5143 0.4989 0.2756 0.074 Uiso calc R 1
C C4 0.7891(7) 0.77208(12) -0.03502(14) 0.0560(7) Uani d . 1
H H3 0.6863 0.7442 -0.0707 0.067 Uiso calc R 1
C C5 0.9264(7) 0.83024(12) -0.05451(14) 0.0559(7) Uani d . 1
C C9 0.7856(9) 0.80989(16) -0.17854(18) 0.0779(9) Uani d . 1
C C6 1.0774(6) 0.87502(13) -0.00534(14) 0.0556(7) Uani d . 1
H H4 1.167 0.9147 -0.02 0.067 Uiso calc R 1

loop_
_atom_site_aniso_label
_atom_site_aniso_U_11
_atom_site_aniso_U_22
_atom_site_aniso_U_33
_atom_site_aniso_U_12
_atom_site_aniso_U_13
_atom_site_aniso_U_23
O3 0.0818(14) 0.0603(12) 0.0595(12) -0.0145(10) 0.0003(10) 0.0104(9)
O2 0.1021(16) 0.0744(14) 0.0567(12) -0.0165(12) 0.0055(11) -0.0068(10)
O1 0.1232(18) 0.0738(14) 0.0486(12) -0.0252(12) 0.0028(11) 0.0033(10)
N3 0.0839(19) 0.0665(17) 0.101(2) -0.0091(14) -0.0018(16) -0.0099(15)
N2 0.109(2) 0.093(2) 0.083(2) -0.0336(18) 0.0021(17) -0.0171(16)
N1 0.147(3) 0.110(2) 0.0650(19) -0.033(2) -0.0301(19) 0.0078(17)
C17 0.068(2) 0.0515(17) 0.071(2) -0.0033(15) 0.0071(16) 0.0003(15)
C14 0.0517(15) 0.0498(15) 0.0512(16) 0.0005(12) 0.0071(12) 0.0044(12)
C15 0.0652(18) 0.0588(17) 0.0538(17) -0.0055(14) -0.0021(14) 0.0031(13)
C16 0.0661(18) 0.0699(19) 0.0534(17) 0.0063(15) 0.0058(14) 0.0174(14)
C11 0.0481(15) 0.0466(15) 0.0757(19) -0.0005(12) 0.0079(14) -0.0021(14)
C2 0.0642(19) 0.075(2) 0.0630(19) 0.0063(15) -0.0003(14) -0.0029(16)
C1 0.0668(19) 0.074(2) 0.0566(18) 0.0085(15) 0.0014(14) 0.0022(15)
C3 0.0536(16) 0.0467(15) 0.0684(19) 0.0051(12) 0.0066(14) 0.0014(14)
C8 0.0654(17) 0.0627(17) 0.0497(16) 0.0113(14) 0.0115(13) 0.0141(14)
C7 0.0587(16) 0.0556(16) 0.0510(16) 0.0032(13) 0.0022(13) -0.0067(13)
C10 0.074(2) 0.076(2) 0.0574(19) -0.0049(18) -0.0009(15) -0.0168(16)
C12 0.0628(18) 0.0660(18) 0.0565(17) -0.0018(14) 0.0050(14) -0.0029(14)
C13 0.0645(18) 0.0687(19) 0.0513(16) -0.0055(15) 0.0054(13) 0.0019(14)
C4 0.0614(17) 0.0503(16) 0.0559(17) 0.0005(13) 0.0033(13) 0.0013(13)
C5 0.0629(17) 0.0546(16) 0.0503(16) 0.0001(13) 0.0053(13) 0.0029(13)
C9 0.097(2) 0.079(2) 0.0548(19) -0.0102(19) -0.0092(17) 0.0106(17)
C6 0.0617(17) 0.0494(15) 0.0562(17) -0.0003(13) 0.0084(13) 0.0033(13)

loop_
_atom_type_symbol
_atom_type_description
_atom_type_scat_dispersion_real
_atom_type_scat_dispersion_imag
_atom_type_scat_source
C C 0.0033 0.0016 'International Tables Vol C Tables 4.2.6.8 and 6.1.1.4'
H H 0.0000 0.0000 'International Tables Vol C Tables 4.2.6.8 and 6.1.1.4'
N N 0.0061 0.0033 'International Tables Vol C Tables 4.2.6.8 and 6.1.1.4'
O O 0.0106 0.0060 'International Tables Vol C Tables 4.2.6.8 and 6.1.1.4'

loop_
_geom_angle_atom_site_label_1
_geom_angle_atom_site_label_2
_geom_angle_atom_site_label_3
_geom_angle
C17 O3 C14 117.2(2)
C10 O2 C7 119.6(2)
C9 O1 C5 117.7(2)
N3 C17 O3 177.9(3)
C15 C14 C13 122.4(2)
C15 C14 O3 122.4(2)
C13 C14 O3 115.1(2)
C14 C15 C16 117.9(2)
C14 C15 H8 121.0
C16 C15 H8 121.0
C15 C16 C11 120.9(2)
C15 C16 H9 119.6
C11 C16 H9 119.6
C12 C11 C16 118.2(2)
C12 C11 C2 118.9(3)
C16 C11 C2 122.9(3)
C1 C2 C11 125.7(3)
C1 C2 H2 117.1
C11 C2 H2 117.1
C2 C1 C3 126.1(3)
C2 C1 H1 117.0
C3 C1 H1 117.0
C4 C3 C8 118.9(2)
C4 C3 C1 117.1(2)
C8 C3 C1 123.9(3)
C7 C8 C3 118.8(2)
C7 C8 H5 120.6
C3 C8 H5 120.6
C6 C7 C8 124.1(2)
C6 C7 O2 120.8(2)
C8 C7 O2 115.1(2)
N2 C10 O2 175.9(3)
C13 C12 C11 121.6(3)
C13 C12 H6 119.2
C11 C12 H6 119.2
C12 C13 C14 118.9(3)
C12 C13 H7 120.5
C14 C13 H7 120.5
C5 C4 C3 119.2(2)
C5 C4 H3 120.4
C3 C4 H3 120.4
C4 C5 C6 124.3(2)
C4 C5 O1 121.3(2)
C6 C5 O1 114.3(2)
N1 C9 O1 176.5(3)
C7 C6 C5 114.6(2)
C7 C6 H4 122.7
C5 C6 H4 122.7

loop_
_geom_bond_atom_site_label_1
_geom_bond_atom_site_label_2
_geom_bond_distance
O3 C17 1.295(3)
O3 C14 1.421(3)
O2 C10 1.290(4)
O2 C7 1.423(3)
O1 C9 1.288(4)
O1 C5 1.422(3)
N3 C17 1.128(3)
N2 C10 1.126(4)
N1 C9 1.124(4)
C14 C15 1.360(3)
C14 C13 1.365(3)
C15 C16 1.390(3)
C15 H8 0.93
C16 C11 1.395(4)
C16 H9 0.93
C11 C12 1.369(4)
C11 C2 1.485(4)
C2 C1 1.278(4)
C2 H2 0.93
C1 C3 1.497(4)
C1 H1 0.93
C3 C4 1.378(3)
C3 C8 1.387(4)
C8 C7 1.376(4)
C8 H5 0.93
C7 C6 1.366(3)
C12 C13 1.364(4)
C12 H6 0.93
C13 H7 0.93
C4 C5 1.361(3)
C4 H3 0.93
C5 C6 1.377(3)
C6 H4 0.93

loop_
_geom_torsion_atom_site_label_1
_geom_torsion_atom_site_label_2
_geom_torsion_atom_site_label_3
_geom_torsion_atom_site_label_4
_geom_torsion
C14 O3 C17 N3 -142.(9)
C17 O3 C14 C15 -6.8(4)
C17 O3 C14 C13 173.3(2)
C13 C14 C15 C16 -1.7(4)
O3 C14 C15 C16 178.4(2)
C14 C15 C16 C11 0.8(4)
C15 C16 C11 C12 0.9(4)
C15 C16 C11 C2 179.6(2)
C12 C11 C2 C1 178.5(3)
C16 C11 C2 C1 -0.2(4)
C11 C2 C1 C3 -178.6(2)
C2 C1 C3 C4 171.9(3)
C2 C1 C3 C8 -6.7(4)
C4 C3 C8 C7 0.0(4)
C1 C3 C8 C7 178.6(2)
C3 C8 C7 C6 -0.5(4)
C3 C8 C7 O2 -179.9(2)
C10 O2 C7 C6 -4.9(4)
C10 O2 C7 C8 174.5(3)
C7 O2 C10 N2 -172.(5)
C16 C11 C12 C13 -1.8(4)
C2 C11 C12 C13 179.4(2)
C11 C12 C13 C14 1.0(4)
C15 C14 C13 C12 0.8(4)
O3 C14 C13 C12 -179.3(2)
C8 C3 C4 C5 0.8(4)
C1 C3 C4 C5 -177.8(2)
C3 C4 C5 C6 -1.3(4)
C3 C4 C5 O1 177.9(2)
C9 O1 C5 C4 1.6(4)
C9 O1 C5 C6 -179.1(3)
C5 O1 C9 N1 180.(100)
C8 C7 C6 C5 0.1(4)
O2 C7 C6 C5 179.5(2)
C4 C5 C6 C7 0.8(4)
O1 C5 C6 C7 -178.5(2)
